data_7709573
loop_
_publ_author_name
'Yin, Zhu-Bao'
'Wei, Junnian'
'Xi, Zhenfeng'

_publ_section_title
;
 Trisyl-based multidentate ligands: synthesis and their transition-metal
 complexes
;
_journal_name_full 'Dalton Transactions'
_journal_paper_doi 10.1039/D2DT00049K
_journal_year 2022
_chemical_formula_moiety 'C34 H70 Cl2 Mn2 N4 Si6'
_chemical_formula_sum 'C34 H70 Cl2 Mn2 N4 Si6'
_chemical_formula_weight 884.26
_chemical_properties_physical Air-sensitive,Moisture-sensitive
_space_group_crystal_system triclinic
_space_group_IT_number 2
_space_group_name_Hall '-P 1'
_space_group_name_H-M_alt 'P -1'
_atom_sites_solution_hydrogens geom
_audit_creation_date 2021-12-02
_audit_creation_method
;
Olex2 1.2
(compiled 2018.05.29 svn.r3508 for OlexSys, GUI svn.r5506)
;
_audit_update_record
;
2021-12-02 deposited with the CCDC.	2022-02-15 downloaded from the CCDC.
;
_cell_angle_alpha 74.912(5)
_cell_angle_beta 73.834(6)
_cell_angle_gamma 77.514(4)
_cell_formula_units_Z 1
_cell_length_a 9.0194(6)
_cell_length_b 10.6298(5)
_cell_length_c 13.1801(8)
_cell_measurement_reflns_used 5823
_cell_measurement_temperature 180.00(10)
_cell_measurement_theta_max 30.0960
_cell_measurement_theta_min 2.3700
_cell_volume 1157.67(12)
_computing_cell_refinement 'CrysAlisPro 1.171.39.29a (Rigaku OD, 2015)'
_computing_data_collection 'CrysAlisPro 1.171.39.29a (Rigaku OD, 2015)'
_computing_data_reduction 'CrysAlisPro 1.171.39.29a (Rigaku OD, 2015)'
_computing_molecular_graphics 'Olex2 (Dolomanov et al., 2009)'
_computing_publication_material 'Olex2 (Dolomanov et al., 2009)'
_computing_structure_refinement 'ShelXL (Sheldrick, 2015)'
_diffrn_ambient_environment N~2~
_diffrn_ambient_temperature 180.00(10)
_diffrn_detector 'CCD plate'
_diffrn_measured_fraction_theta_full 0.999
_diffrn_measured_fraction_theta_max 0.999
_diffrn_measurement_details
;
List of Runs (angles in degrees, time in seconds):

  # Type    Start    End  Width  t~exp~   \w     \q     \k     \f   Frames
#--------------------------------------------------------------------------
  1  \w    -84.00 -15.00   0.50    0.50    --   -6.00 -57.00  60.00  138
  2  \w    -56.00  29.00   0.50    0.50    --   -6.00 -82.00-180.00  170
  3  \w     27.00  53.00   0.50    0.50    --   -6.00  57.00  60.00   52
  4  \w    -83.00 -49.00   0.50    0.50    --    6.00 -37.00 -30.00   68
  5  \w    -80.00 -42.00   0.50    0.50    --    6.00 -57.00 -60.00   76
  6  \w    -23.00  35.00   0.50    0.50    --    6.00 -57.00 -60.00  116
  7  \w    -67.00  34.00   0.50    0.50    --    6.00 -57.00-150.00  202
  8  \w    -43.00  35.00   0.50    0.50    --    6.00 -37.00 -30.00  156
  9  \w      7.00  37.00   0.50    0.50    --    6.00 -82.00 -90.00   60
 10  \w    -72.00 -47.00   0.50    0.50    --    6.00 -82.00 -90.00   50
;
_diffrn_measurement_device 'four-circle diffractometer'
_diffrn_measurement_device_type 'XtaLAB AFC12 (RINC): Kappa single'
_diffrn_measurement_method '\w scans'
_diffrn_orient_matrix_type 'CrysAlisPro convention (1999,Acta A55,543-557)'
_diffrn_orient_matrix_UB_11 0.0624932000
_diffrn_orient_matrix_UB_12 0.0043374000
_diffrn_orient_matrix_UB_13 0.0211626000
_diffrn_orient_matrix_UB_21 0.0439725000
_diffrn_orient_matrix_UB_22 0.0218140000
_diffrn_orient_matrix_UB_23 -0.0532087000
_diffrn_orient_matrix_UB_31 -0.0320974000
_diffrn_orient_matrix_UB_32 0.0663255000
_diffrn_orient_matrix_UB_33 0.0032082000
_diffrn_radiation_monochromator graphite
_diffrn_radiation_probe x-ray
_diffrn_radiation_type MoK\a
_diffrn_radiation_wavelength 0.71073
_diffrn_reflns_av_unetI/netI 0.0449
_diffrn_reflns_Laue_measured_fraction_full 0.999
_diffrn_reflns_Laue_measured_fraction_max 0.999
_diffrn_reflns_limit_h_max 11
_diffrn_reflns_limit_h_min -11
_diffrn_reflns_limit_k_max 13
_diffrn_reflns_limit_k_min -13
_diffrn_reflns_limit_l_max 17
_diffrn_reflns_limit_l_min -17
_diffrn_reflns_number 9185
_diffrn_reflns_point_group_measured_fraction_full 0.999
_diffrn_reflns_point_group_measured_fraction_max 0.999
_diffrn_reflns_theta_full 25.242
_diffrn_reflns_theta_max 27.485
_diffrn_reflns_theta_min 2.555
_diffrn_source 'fine-focus sealed X-ray tube'
_diffrn_source_type 'Enhance (Mo) X-ray Source'
_exptl_absorpt_coefficient_mu 0.844
_exptl_absorpt_correction_T_max 1.00000
_exptl_absorpt_correction_T_min 0.88009
_exptl_absorpt_correction_type multi-scan
_exptl_absorpt_process_details
;
CrysAlisPro 1.171.39.29a (Rigaku Oxford Diffraction, 2015)
Empirical absorption correction using spherical harmonics,
 implemented in SCALE3 ABSPACK scaling algorithm.
;
_exptl_crystal_colour 'clear light colourless'
_exptl_crystal_colour_lustre clear
_exptl_crystal_colour_modifier light
_exptl_crystal_colour_primary colourless
_exptl_crystal_density_diffrn 1.268
_exptl_crystal_description block
_exptl_crystal_F_000 470
_exptl_crystal_size_max 0.2
_exptl_crystal_size_mid 0.2
_exptl_crystal_size_min 0.2
_refine_diff_density_max 0.341
_refine_diff_density_min -0.283
_refine_diff_density_rms 0.057
_refine_ls_extinction_method none
_refine_ls_goodness_of_fit_ref 0.987
_refine_ls_hydrogen_treatment constr
_refine_ls_matrix_type full
_refine_ls_number_parameters 227
_refine_ls_number_reflns 9185
_refine_ls_number_restraints 0
_refine_ls_restrained_S_all 0.987
_refine_ls_R_factor_all 0.0394
_refine_ls_R_factor_gt 0.0313
_refine_ls_shift/su_max 0.000
_refine_ls_shift/su_mean 0.000
_refine_ls_structure_factor_coef Fsqd
_refine_ls_weighting_details
;
 w=1/[\s^2^(Fo^2^)+(0.0384P)^2^]
 where P=(Fo^2^+2Fc^2^)/3
;
_refine_ls_weighting_scheme calc
_refine_ls_wR_factor_gt 0.0713
_refine_ls_wR_factor_ref 0.0739
_reflns_Friedel_coverage 0.000
_reflns_number_gt 7637
_reflns_number_total 9185
_reflns_threshold_expression 'I > 2\s(I)'
_twin_special_details
;
Component 2 rotated by 179.9638\% 
 around [0.00 0.00 1.00] (reciprocal) or [-0.31 -0.24 0.92] (direct)
;
_cod_data_source_file d2dt00049k2.cif
_cod_data_source_block exp_6279_twin1_hklf4
_cod_original_cell_volume 1157.67(13)
_cod_database_code 7709573
_shelxl_version_number 2013-2
_chemical_oxdiff_formula 'C H Si N Cl Mn'
_shelx_space_group_comment
;
The symmetry employed for this shelxl refinement is uniquely defined
by the following loop, which should always be used as a source of
symmetry information in preference to the above space-group names.
They are only intended as comments.
;
_shelx_estimated_absorpt_t_max 0.849
_shelx_estimated_absorpt_t_min 0.849
_olex2_refinement_description
;
1. Twinned data refinement
 Scales: 0.5908(6)
 0.4092(6)
2. Fixed Uiso
 At 1.2 times of:
  All C(H) groups, All C(H,H) groups
 At 1.5 times of:
  All C(H,H,H) groups
3.a Secondary CH2 refined with riding coordinates:
 C10(H10A,H10B), C12(H12A,H12B)
3.b Aromatic/amide H refined with riding coordinates:
 C14(H14), C15(H15), C16(H16), C17(H17)
3.c Idealised Me refined as rotating group:
 C1(H1A,H1B,H1C), C2(H2A,H2B,H2C), C3(H3A,H3B,H3C), C5(H5A,H5B,H5C), C6(H6A,
 H6B,H6C), C7(H7A,H7B,H7C), C8(H8A,H8B,H8C), C9(H9A,H9B,H9C), C11(H11A,H11B,
 H11C)
;
_olex2_submission_special_instructions 'No special instructions were received'
_oxdiff_exptl_absorpt_empirical_details
;
Empirical correction (ABSPACK) includes:
- Absorption correction using spherical harmonics
- Frame scaling
;
_oxdiff_exptl_absorpt_empirical_full_max 1.229
_oxdiff_exptl_absorpt_empirical_full_min 0.858
_oxdiff_twin_integration_method simultaneous
_oxdiff_twin_items 2

loop_
_space_group_symop_operation_xyz
'x, y, z'
'-x, -y, -z'

loop_
_atom_site_label
_atom_site_type_symbol
_atom_site_fract_x
_atom_site_fract_y
_atom_site_fract_z
_atom_site_U_iso_or_equiv
_atom_site_adp_type
_atom_site_occupancy
_atom_site_site_symmetry_order
_atom_site_calc_flag
_atom_site_refinement_flags_posn
_atom_site_refinement_flags_adp
_atom_site_refinement_flags_occupancy
_atom_site_disorder_assembly
_atom_site_disorder_group
Mn1 Mn 0.37920(3) 0.48083(3) 0.14285(3) 0.01863(9) Uani 1 1 d . . . . .
Cl1 Cl 0.63787(5) 0.54346(5) 0.04064(4) 0.02532(12) Uani 1 1 d . . . . .
Si1 Si 0.09597(6) 0.29972(5) 0.28639(5) 0.02076(13) Uani 1 1 d . . . . .
Si2 Si 0.42762(7) 0.15155(5) 0.21192(5) 0.02417(14) Uani 1 1 d . . . . .
Si3 Si 0.36131(6) 0.32440(6) 0.38138(5) 0.02182(13) Uani 1 1 d . . . . .
N1 N 0.39838(19) 0.58952(16) 0.27518(15) 0.0231(4) Uani 1 1 d . . . . .
N2 N 0.18673(18) 0.65340(16) 0.14181(15) 0.0234(4) Uani 1 1 d . . . . .
C1 C -0.0326(2) 0.4310(2) 0.35811(19) 0.0289(5) Uani 1 1 d . . . . .
H1A H -0.0081 0.4206 0.4265 0.043 Uiso 1 1 calc GR . . . .
H1B H -0.1402 0.4226 0.3697 0.043 Uiso 1 1 calc GR . . . .
H1C H -0.0148 0.5165 0.3146 0.043 Uiso 1 1 calc GR . . . .
C2 C 0.0306(3) 0.1408(2) 0.3729(2) 0.0350(6) Uani 1 1 d . . . . .
H2A H 0.0868 0.0688 0.3394 0.053 Uiso 1 1 calc GR . . . .
H2B H -0.0794 0.1459 0.3804 0.053 Uiso 1 1 calc GR . . . .
H2C H 0.0511 0.1269 0.4430 0.053 Uiso 1 1 calc GR . . . .
C3 C 0.0238(2) 0.3264(2) 0.16009(19) 0.0306(5) Uani 1 1 d . . . . .
H3A H 0.0991 0.3641 0.0986 0.046 Uiso 1 1 calc GR . . . .
H3B H -0.0739 0.3852 0.1662 0.046 Uiso 1 1 calc GR . . . .
H3C H 0.0093 0.2434 0.1511 0.046 Uiso 1 1 calc GR . . . .
C4 C 0.3100(2) 0.29992(18) 0.26229(16) 0.0173(4) Uani 1 1 d . . . . .
C5 C 0.6321(3) 0.1746(2) 0.1336(2) 0.0411(6) Uani 1 1 d . . . . .
H5A H 0.6289 0.2528 0.0774 0.062 Uiso 1 1 calc GR . . . .
H5B H 0.6811 0.0996 0.1020 0.062 Uiso 1 1 calc GR . . . .
H5C H 0.6909 0.1831 0.1813 0.062 Uiso 1 1 calc GR . . . .
C6 C 0.3454(3) 0.0995(2) 0.1152(2) 0.0377(6) Uani 1 1 d . . . . .
H6A H 0.2436 0.0764 0.1511 0.057 Uiso 1 1 calc GR . . . .
H6B H 0.4133 0.0245 0.0911 0.057 Uiso 1 1 calc GR . . . .
H6C H 0.3375 0.1709 0.0540 0.057 Uiso 1 1 calc GR . . . .
C7 C 0.4483(3) -0.0005(2) 0.3229(2) 0.0393(6) Uani 1 1 d . . . . .
H7A H 0.5006 0.0159 0.3713 0.059 Uiso 1 1 calc GR . . . .
H7B H 0.5082 -0.0733 0.2916 0.059 Uiso 1 1 calc GR . . . .
H7C H 0.3466 -0.0213 0.3621 0.059 Uiso 1 1 calc GR . . . .
C8 C 0.5728(2) 0.2668(2) 0.3869(2) 0.0358(6) Uani 1 1 d . . . . .
H8A H 0.5964 0.3056 0.4375 0.054 Uiso 1 1 calc GR . . . .
H8B H 0.6386 0.2931 0.3165 0.054 Uiso 1 1 calc GR . . . .
H8C H 0.5907 0.1725 0.4094 0.054 Uiso 1 1 calc GR . . . .
C9 C 0.2502(3) 0.2469(2) 0.51912(19) 0.0346(5) Uani 1 1 d . . . . .
H9A H 0.1408 0.2804 0.5271 0.052 Uiso 1 1 calc GR . . . .
H9B H 0.2866 0.2679 0.5737 0.052 Uiso 1 1 calc GR . . . .
H9C H 0.2666 0.1529 0.5269 0.052 Uiso 1 1 calc GR . . . .
C10 C 0.3159(2) 0.5091(2) 0.37763(17) 0.0248(5) Uani 1 1 d . . . . .
H10A H 0.2041 0.5373 0.3868 0.030 Uiso 1 1 calc R . . . .
H10B H 0.3453 0.5255 0.4379 0.030 Uiso 1 1 calc R . . . .
C11 C 0.5555(2) 0.5987(2) 0.2851(2) 0.0337(5) Uani 1 1 d . . . . .
H11A H 0.6157 0.5121 0.2959 0.051 Uiso 1 1 calc GR . . . .
H11B H 0.5447 0.6371 0.3457 0.051 Uiso 1 1 calc GR . . . .
H11C H 0.6077 0.6529 0.2202 0.051 Uiso 1 1 calc GR . . . .
C12 C 0.3133(3) 0.7243(2) 0.2530(2) 0.0326(5) Uani 1 1 d . . . . .
H12A H 0.3838 0.7808 0.2013 0.039 Uiso 1 1 calc R . . . .
H12B H 0.2793 0.7570 0.3194 0.039 Uiso 1 1 calc R . . . .
C13 C 0.1729(2) 0.7333(2) 0.20917(18) 0.0269(5) Uani 1 1 d . . . . .
C14 C 0.0409(3) 0.8253(2) 0.2310(2) 0.0399(6) Uani 1 1 d . . . . .
H14 H 0.0326 0.8783 0.2791 0.048 Uiso 1 1 calc R . . . .
C15 C -0.0786(3) 0.8375(3) 0.1806(2) 0.0480(7) Uani 1 1 d . . . . .
H15 H -0.1686 0.8984 0.1950 0.058 Uiso 1 1 calc R . . . .
C16 C -0.0632(3) 0.7599(3) 0.1101(2) 0.0426(6) Uani 1 1 d . . . . .
H16 H -0.1416 0.7684 0.0744 0.051 Uiso 1 1 calc R . . . .
C17 C 0.0709(2) 0.6678(2) 0.09184(19) 0.0307(5) Uani 1 1 d . . . . .
H17 H 0.0809 0.6145 0.0437 0.037 Uiso 1 1 calc R . . . .

loop_
_atom_site_aniso_label
_atom_site_aniso_U_11
_atom_site_aniso_U_22
_atom_site_aniso_U_33
_atom_site_aniso_U_23
_atom_site_aniso_U_13
_atom_site_aniso_U_12
Mn1 0.01805(15) 0.01968(16) 0.01667(17) -0.00253(13) -0.00254(12) -0.00348(11)
Cl1 0.0212(2) 0.0362(3) 0.0188(3) -0.0065(2) -0.0013(2) -0.0086(2)
Si1 0.0178(3) 0.0246(3) 0.0203(3) -0.0030(2) -0.0043(2) -0.0065(2)
Si2 0.0246(3) 0.0180(3) 0.0271(4) -0.0034(2) -0.0045(3) -0.0012(2)
Si3 0.0207(3) 0.0276(3) 0.0179(3) -0.0015(2) -0.0067(2) -0.0065(2)
N1 0.0226(9) 0.0266(9) 0.0230(10) -0.0073(8) -0.0035(7) -0.0097(7)
N2 0.0234(9) 0.0233(9) 0.0209(10) -0.0027(8) -0.0044(8) -0.0017(7)
C1 0.0178(10) 0.0374(12) 0.0303(14) -0.0091(10) -0.0025(9) -0.0036(9)
C2 0.0294(12) 0.0384(13) 0.0370(15) 0.0002(11) -0.0053(10) -0.0180(10)
C3 0.0244(11) 0.0401(13) 0.0303(14) -0.0079(11) -0.0092(10) -0.0075(9)
C4 0.0163(9) 0.0181(9) 0.0170(11) -0.0018(8) -0.0038(8) -0.0039(7)
C5 0.0290(12) 0.0289(12) 0.0526(18) -0.0062(12) 0.0043(12) 0.0011(10)
C6 0.0495(15) 0.0288(12) 0.0363(16) -0.0134(11) -0.0091(12) -0.0024(11)
C7 0.0446(14) 0.0233(12) 0.0481(17) -0.0004(11) -0.0171(12) -0.0019(10)
C8 0.0310(12) 0.0405(13) 0.0408(15) -0.0062(12) -0.0193(11) -0.0046(10)
C9 0.0408(13) 0.0443(14) 0.0203(13) 0.0015(11) -0.0111(11) -0.0145(11)
C10 0.0229(10) 0.0351(12) 0.0193(12) -0.0095(10) -0.0032(9) -0.0084(9)
C11 0.0296(12) 0.0468(14) 0.0323(14) -0.0117(12) -0.0057(10) -0.0198(10)
C12 0.0421(13) 0.0237(11) 0.0353(15) -0.0106(10) -0.0056(11) -0.0117(10)
C13 0.0305(11) 0.0206(10) 0.0242(13) -0.0018(9) 0.0009(9) -0.0058(9)
C14 0.0482(15) 0.0248(12) 0.0406(16) -0.0114(11) -0.0026(13) 0.0022(11)
C15 0.0391(14) 0.0388(14) 0.0496(18) -0.0049(13) -0.0042(13) 0.0148(11)
C16 0.0318(13) 0.0494(15) 0.0368(16) -0.0025(13) -0.0119(11) 0.0109(11)
C17 0.0263(11) 0.0358(13) 0.0253(13) -0.0035(10) -0.0062(10) 0.0014(9)

loop_
_atom_type_symbol
_atom_type_description
_atom_type_scat_dispersion_real
_atom_type_scat_dispersion_imag
_atom_type_scat_source
C C 0.0033 0.0016 'International Tables Vol C Tables 4.2.6.8 and 6.1.1.4'
H H 0.0000 0.0000 'International Tables Vol C Tables 4.2.6.8 and 6.1.1.4'
Cl Cl 0.1484 0.1585 'International Tables Vol C Tables 4.2.6.8 and 6.1.1.4'
Mn Mn 0.3368 0.7283 'International Tables Vol C Tables 4.2.6.8 and 6.1.1.4'
N N 0.0061 0.0033 'International Tables Vol C Tables 4.2.6.8 and 6.1.1.4'
Si Si 0.0817 0.0704 'International Tables Vol C Tables 4.2.6.8 and 6.1.1.4'

loop_
_geom_angle_atom_site_label_1
_geom_angle_atom_site_label_2
_geom_angle_atom_site_label_3
_geom_angle
_geom_angle_site_symmetry_1
_geom_angle_site_symmetry_3
_geom_angle_publ_flag
Cl1 Mn1 Cl1 83.34(2) . 2_665 ?
N1 Mn1 Cl1 157.58(5) . 2_665 ?
N1 Mn1 Cl1 86.17(4) . . ?
N2 Mn1 Cl1 112.66(5) . . ?
N2 Mn1 Cl1 91.22(5) . 2_665 ?
N2 Mn1 N1 74.65(6) . . ?
C4 Mn1 Cl1 107.00(5) . 2_665 ?
C4 Mn1 Cl1 132.20(5) . . ?
C4 Mn1 N1 94.73(7) . . ?
C4 Mn1 N2 113.57(7) . . ?
Mn1 Cl1 Mn1 96.66(2) . 2_665 ?
C2 Si1 C1 104.23(11) . . ?
C3 Si1 C1 103.98(10) . . ?
C3 Si1 C2 104.82(10) . . ?
C4 Si1 C1 114.43(9) . . ?
C4 Si1 C2 113.49(9) . . ?
C4 Si1 C3 114.71(9) . . ?
C4 Si2 C5 113.86(10) . . ?
C4 Si2 C6 114.15(9) . . ?
C4 Si2 C7 113.69(11) . . ?
C5 Si2 C6 103.39(12) . . ?
C5 Si2 C7 105.85(11) . . ?
C6 Si2 C7 104.86(11) . . ?
C4 Si3 C8 115.09(10) . . ?
C4 Si3 C9 117.68(10) . . ?
C4 Si3 C10 107.00(9) . . ?
C8 Si3 C10 108.00(10) . . ?
C9 Si3 C8 103.73(11) . . ?
C9 Si3 C10 104.57(10) . . ?
C10 N1 Mn1 102.03(11) . . ?
C11 N1 Mn1 119.05(13) . . ?
C11 N1 C10 109.20(17) . . ?
C12 N1 Mn1 107.43(13) . . ?
C12 N1 C10 111.30(16) . . ?
C12 N1 C11 107.73(16) . . ?
C13 N2 Mn1 117.44(13) . . ?
C13 N2 C17 118.57(18) . . ?
C17 N2 Mn1 123.00(15) . . ?
Si1 C4 Mn1 110.40(9) . . ?
Si2 C4 Mn1 109.16(9) . . ?
Si2 C4 Si1 111.48(10) . . ?
Si3 C4 Mn1 99.87(8) . . ?
Si3 C4 Si1 111.88(10) . . ?
Si3 C4 Si2 113.44(10) . . ?
N1 C10 Si3 113.26(14) . . ?
N1 C12 C13 113.17(17) . . ?
N2 C13 C12 116.60(18) . . ?
N2 C13 C14 121.7(2) . . ?
C14 C13 C12 121.6(2) . . ?
C13 C14 C15 119.2(2) . . ?
C16 C15 C14 119.4(2) . . ?
C15 C16 C17 119.2(2) . . ?
N2 C17 C16 121.9(2) . . ?

loop_
_geom_bond_atom_site_label_1
_geom_bond_atom_site_label_2
_geom_bond_distance
_geom_bond_site_symmetry_2
_geom_bond_publ_flag
Mn1 Cl1 2.4810(6) . ?
Mn1 Cl1 2.5473(6) 2_665 ?
Mn1 N1 2.3896(17) . ?
Mn1 N2 2.2365(16) . ?
Mn1 C4 2.2274(19) . ?
Cl1 Mn1 2.5473(6) 2_665 ?
Si1 C1 1.887(2) . ?
Si1 C2 1.885(2) . ?
Si1 C3 1.885(2) . ?
Si1 C4 1.8678(19) . ?
Si2 C4 1.8662(19) . ?
Si2 C5 1.879(2) . ?
Si2 C6 1.885(2) . ?
Si2 C7 1.891(2) . ?
Si3 C4 1.848(2) . ?
Si3 C8 1.888(2) . ?
Si3 C9 1.882(2) . ?
Si3 C10 1.907(2) . ?
N1 C10 1.491(3) . ?
N1 C11 1.485(2) . ?
N1 C12 1.470(3) . ?
N2 C13 1.345(3) . ?
N2 C17 1.346(3) . ?
C12 C13 1.508(3) . ?
C13 C14 1.382(3) . ?
C14 C15 1.383(4) . ?
C15 C16 1.357(4) . ?
C16 C17 1.389(3) . ?

loop_
_twin_individual_id
_twin_individual_mass_fraction_refined
_oxdiff_twin_reflns_isolated
_oxdiff_twin_reflns_overlapped
_twin_individual_twin_lattice_type
_twin_individual_twin_matrix_11
_twin_individual_twin_matrix_12
_twin_individual_twin_matrix_13
_twin_individual_twin_matrix_21
_twin_individual_twin_matrix_22
_twin_individual_twin_matrix_23
_twin_individual_twin_matrix_31
_twin_individual_twin_matrix_32
_twin_individual_twin_matrix_33
1 0.5908(6) 10167 11405 ref 1.0000 0.0000 0.0000 0.0000 1.0000 0.0000 0.0000 0.0000 1.0000
2 0.4092(6) 10135 11405 nmt -1.0005 -0.0008 0.0002 0.0007 -1.0003 -0.0003 -0.6805 -0.5206 1.0004
